data_1575442
loop_
_publ_author_name
'Losev, Mikhail A.'
'Yessengazin, Azamat'
'Fayzullin, Robert R.'
'Khaskin, Eugene'

_publ_section_title
;
 Synthesis of a series of PNC pincer ligand-supported Pt complexes, and an
 initial exploration of their reactivity.
;
_journal_issue 36
_journal_name_full 'Dalton transactions (Cambridge, England : 2003)'
_journal_page_first 13712
_journal_page_last 13721
_journal_paper_doi 10.1039/d5dt01800e
_journal_volume 54
_journal_year 2025
_chemical_formula_moiety 'C36 H58 Cl K N O4 P Pt'
_chemical_formula_sum 'C36 H58 Cl K N O4 P Pt'
_chemical_formula_weight 869.44
_space_group_crystal_system monoclinic
_space_group_IT_number 14
_space_group_name_Hall '-P 2ybc'
_space_group_name_H-M_alt 'P 1 21/c 1'
_atom_sites_solution_hydrogens geom
_audit_creation_method SHELXL-2018/3
_audit_update_record
;
2025-03-21 deposited with the CCDC.	2025-08-13 downloaded from the CCDC.
;
_cell_angle_alpha 90
_cell_angle_beta 101.3354(18)
_cell_angle_gamma 90
_cell_formula_units_Z 4
_cell_length_a 19.5517(3)
_cell_length_b 9.06881(16)
_cell_length_c 22.1521(4)
_cell_measurement_reflns_used 33561
_cell_measurement_temperature 100(2)
_cell_measurement_theta_max 33.0690
_cell_measurement_theta_min 2.9210
_cell_volume 3851.19(12)
_computing_cell_refinement 'CrysAlisPro 1.171.44.98a (Rigaku OD, 2025)'
_computing_data_collection 'CrysAlisPro 1.171.44.98a (Rigaku OD, 2025)'
_computing_data_reduction 'CrysAlisPro 1.171.44.98a (Rigaku OD, 2025)'
_computing_molecular_graphics
;
WinGX (Farrugia, 2012); ORTEP-3 (Farrugia, 2012);
PLATON (Spek, 2009); Olex2 (Dolomanov et al., 2009)
;
_computing_publication_material
;
WinGX (Farrugia, 2012); ORTEP-3 (Farrugia, 2012);
PLATON (Spek, 2009); Olex2 (Dolomanov et al., 2009)
;
_computing_structure_refinement 'SHELXL-2018/3 (Sheldrick, 2015)'
_computing_structure_solution 'SHELXT-2018/2 (Sheldrick, 2015)'
_diffrn_ambient_temperature 100(2)
_diffrn_measured_fraction_theta_full 0.999
_diffrn_measured_fraction_theta_max 0.986
_diffrn_measurement_device_type 'Rigaku XtaLAB Pro: Kappa dual offset/far'
_diffrn_measurement_method '\w scans'
_diffrn_radiation_probe x-ray
_diffrn_radiation_type MoK\a
_diffrn_radiation_wavelength 0.71073
_diffrn_reflns_av_R_equivalents 0.0431
_diffrn_reflns_av_unetI/netI 0.0318
_diffrn_reflns_Laue_measured_fraction_full 0.999
_diffrn_reflns_Laue_measured_fraction_max 0.986
_diffrn_reflns_limit_h_max 29
_diffrn_reflns_limit_h_min -28
_diffrn_reflns_limit_k_max 13
_diffrn_reflns_limit_k_min -13
_diffrn_reflns_limit_l_max 33
_diffrn_reflns_limit_l_min -33
_diffrn_reflns_number 101783
_diffrn_reflns_point_group_measured_fraction_full 0.999
_diffrn_reflns_point_group_measured_fraction_max 0.986
_diffrn_reflns_theta_full 25.242
_diffrn_reflns_theta_max 32.576
_diffrn_reflns_theta_min 2.484
_diffrn_source 'microfocus sealed X-ray tube'
_exptl_absorpt_coefficient_mu 3.899
_exptl_absorpt_correction_T_max 1.000
_exptl_absorpt_correction_T_min 0.621
_exptl_absorpt_correction_type gaussian
_exptl_absorpt_process_details
;
CrysAlisPro 1.171.44.98a (Rigaku Oxford Diffraction, 2025).
Numerical absorption correction based on gaussian integration over
a multifaceted crystal model. Empirical absorption correction using
spherical harmonics, frame scaling and detector area scaling,
implemented in SCALE3 ABSPACK scaling algorithm.
;
_exptl_crystal_density_diffrn 1.500
_exptl_crystal_description plate
_exptl_crystal_F_000 1768
_exptl_crystal_size_max 0.132
_exptl_crystal_size_mid 0.067
_exptl_crystal_size_min 0.024
_refine_diff_density_max 2.215
_refine_diff_density_min -0.819
_refine_diff_density_rms 0.118
_refine_ls_extinction_method none
_refine_ls_goodness_of_fit_ref 1.103
_refine_ls_hydrogen_treatment constr
_refine_ls_matrix_type full
_refine_ls_number_parameters 441
_refine_ls_number_reflns 13848
_refine_ls_number_restraints 249
_refine_ls_restrained_S_all 1.106
_refine_ls_R_factor_all 0.0444
_refine_ls_R_factor_gt 0.0314
_refine_ls_shift/su_max 0.006
_refine_ls_shift/su_mean 0.000
_refine_ls_structure_factor_coef Fsqd
_refine_ls_weighting_details 'w=1/[\s^2^(Fo^2^)+(0.0190P)^2^+6.1881P] where P=(Fo^2^+2Fc^2^)/3'
_refine_ls_weighting_scheme calc
_refine_ls_wR_factor_gt 0.0598
_refine_ls_wR_factor_ref 0.0627
_reflns_Friedel_coverage 0.000
_reflns_number_gt 11580
_reflns_number_total 13848
_reflns_threshold_expression 'I > 2\s(I)'
_cod_data_source_file d5dt01800e2.cif
_cod_data_source_block rjk1697
_cod_depositor_comments 'Adding full bibliography for 1575440--1575446.cif.'
_cod_original_sg_symbol_H-M 'P 21/c'
_cod_database_code 1575442
_shelx_shelxl_version_number 2018/3
_shelx_space_group_comment
;
The symmetry employed for this shelxl refinement is uniquely defined
by the following loop, which should always be used as a source of
symmetry information in preference to the above space-group names.
They are only intended as comments.
;
_shelx_estimated_absorpt_t_min 0.627
_shelx_estimated_absorpt_t_max 0.912

loop_
_space_group_symop_operation_xyz
'x, y, z'
'-x, y+1/2, -z+1/2'
'-x, -y, -z'
'x, -y-1/2, z-1/2'

loop_
_atom_site_label
_atom_site_type_symbol
_atom_site_fract_x
_atom_site_fract_y
_atom_site_fract_z
_atom_site_U_iso_or_equiv
_atom_site_adp_type
_atom_site_occupancy
_atom_site_site_symmetry_order
_atom_site_calc_flag
_atom_site_refinement_flags_posn
_atom_site_refinement_flags_adp
_atom_site_refinement_flags_occupancy
_atom_site_disorder_assembly
_atom_site_disorder_group
Pt1 Pt 0.72161(2) 0.42393(2) 0.48791(2) 0.01518(3) Uani 1 1 d . . . . .
K1 K 0.76583(3) 0.69431(6) 0.59441(3) 0.02393(11) Uani 1 1 d . . . . .
Cl1 Cl 0.65259(3) 0.43837(7) 0.56271(3) 0.02051(11) Uani 1 1 d . . . . .
P1 P 0.63828(3) 0.46974(7) 0.40020(3) 0.01688(12) Uani 1 1 d . . . . .
O3 O 0.73872(11) 0.6557(3) 0.70828(9) 0.0352(5) Uani 1 1 d D . . . .
C31 C 0.78145(19) 0.5917(5) 0.76058(17) 0.0537(10) Uani 1 1 d D U . . .
H31A H 0.785962 0.658002 0.796642 0.064 Uiso 0.77(4) 1 calc R U P A 1
H31B H 0.828550 0.570180 0.752667 0.064 Uiso 0.77(4) 1 calc R U P A 1
H31C H 0.798201 0.669062 0.791474 0.064 Uiso 0.23(4) 1 calc R U P A 2
H31D H 0.822599 0.544976 0.748640 0.064 Uiso 0.23(4) 1 calc R U P A 2
C32 C 0.7438(4) 0.4499(10) 0.7713(7) 0.076(2) Uani 0.77(4) 1 d D U P A 1
H32A H 0.765226 0.363877 0.754676 0.091 Uiso 0.77(4) 1 calc R U P A 1
H32B H 0.745516 0.434139 0.815805 0.091 Uiso 0.77(4) 1 calc R U P A 1
C33 C 0.6700(4) 0.4718(8) 0.7376(5) 0.070(2) Uani 0.77(4) 1 d D U P A 1
H33A H 0.636884 0.460322 0.765843 0.084 Uiso 0.77(4) 1 calc R U P A 1
H33B H 0.657814 0.400194 0.703480 0.084 Uiso 0.77(4) 1 calc R U P A 1
C34 C 0.66867(17) 0.6274(4) 0.71332(16) 0.0461(8) Uani 1 1 d D U . . .
H34A H 0.636978 0.635341 0.672687 0.055 Uiso 0.77(4) 1 calc R U P A 1
H34B H 0.653206 0.697517 0.742169 0.055 Uiso 0.77(4) 1 calc R U P A 1
H34C H 0.638947 0.616681 0.671882 0.055 Uiso 0.23(4) 1 calc R U P A 2
H34D H 0.650426 0.710111 0.734680 0.055 Uiso 0.23(4) 1 calc R U P A 2
C32' C 0.7406(6) 0.478(2) 0.7881(9) 0.050(3) Uani 0.23(4) 1 d D U P A 2
H32C H 0.740376 0.500231 0.831750 0.060 Uiso 0.23(4) 1 calc R U P A 2
H32D H 0.760580 0.377940 0.785472 0.060 Uiso 0.23(4) 1 calc R U P A 2
C33' C 0.6679(6) 0.487(2) 0.7494(13) 0.058(4) Uani 0.23(4) 1 d D U P A 2
H33C H 0.657802 0.400922 0.721636 0.069 Uiso 0.23(4) 1 calc R U P A 2
H33D H 0.632493 0.491804 0.775801 0.069 Uiso 0.23(4) 1 calc R U P A 2
O4 O 0.70489(12) 0.9487(2) 0.60813(9) 0.0340(5) Uani 1 1 d D . . . .
C41 C 0.68689(17) 1.0221(4) 0.65962(14) 0.0370(7) Uani 1 1 d D . . . .
H41A H 0.714571 1.113525 0.669278 0.044 Uiso 1 1 calc R U . . .
H41B H 0.695336 0.957468 0.696342 0.044 Uiso 1 1 calc R U . . .
C42 C 0.60929(17) 1.0579(4) 0.64013(17) 0.0471(9) Uani 1 1 d D . . . .
H42A H 0.580518 0.983208 0.656192 0.057 Uiso 1 1 calc R U . . .
H42B H 0.598774 1.156326 0.655333 0.057 Uiso 1 1 calc R U . . .
C43 C 0.59564(16) 1.0549(4) 0.57010(17) 0.0399(8) Uani 1 1 d D . . . .
H43A H 0.562159 0.975946 0.553670 0.048 Uiso 1 1 calc R U . . .
H43B H 0.577002 1.150682 0.552723 0.048 Uiso 1 1 calc R U . . .
C44 C 0.66676(16) 1.0247(3) 0.55536(14) 0.0322(6) Uani 1 1 d D . . . .
H44A H 0.662516 0.962647 0.518023 0.039 Uiso 1 1 calc R U . . .
H44B H 0.690334 1.118013 0.548469 0.039 Uiso 1 1 calc R U . . .
O5 O 0.88600(12) 0.7713(3) 0.66863(13) 0.0554(7) Uani 1 1 d . . . . .
O6 O 0.82779(14) 0.8479(3) 0.51271(13) 0.0492(7) Uani 1 1 d D U . . .
C61 C 0.8335(2) 1.0007(4) 0.50202(19) 0.0476(9) Uani 1 1 d D U . . .
H61A H 0.841797 1.056168 0.541279 0.057 Uiso 0.635(10) 1 calc R U P B 1
H61B H 0.790572 1.038651 0.475202 0.057 Uiso 0.635(10) 1 calc R U P B 1
H61C H 0.874077 1.043604 0.530421 0.057 Uiso 0.365(10) 1 calc R U P B 2
H61D H 0.790733 1.053553 0.507204 0.057 Uiso 0.365(10) 1 calc R U P B 2
C62 C 0.8950(4) 1.0141(6) 0.4707(4) 0.060(2) Uani 0.635(10) 1 d D U P B 1
H62A H 0.939627 1.014352 0.500996 0.071 Uiso 0.635(10) 1 calc R U P B 1
H62B H 0.891979 1.104319 0.445213 0.071 Uiso 0.635(10) 1 calc R U P B 1
C63 C 0.8874(3) 0.8766(4) 0.43155(19) 0.0574(11) Uani 1 1 d D U . . .
H63A H 0.852460 0.890388 0.393048 0.069 Uiso 0.635(10) 1 calc R U P B 1
H63B H 0.932444 0.846946 0.421260 0.069 Uiso 0.635(10) 1 calc R U P B 1
H63C H 0.879530 0.840286 0.388602 0.069 Uiso 0.365(10) 1 calc R U P B 2
H63D H 0.937501 0.899458 0.445550 0.069 Uiso 0.365(10) 1 calc R U P B 2
C64 C 0.8638(2) 0.7700(4) 0.4719(3) 0.0661(13) Uani 1 1 d D U . . .
H64A H 0.832094 0.697621 0.447200 0.079 Uiso 1 1 calc R U . . .
H64B H 0.904184 0.716116 0.495837 0.079 Uiso 1 1 calc R U . . .
C62' C 0.8431(8) 1.0085(10) 0.4370(4) 0.059(3) Uani 0.365(10) 1 d D U P B 2
H62C H 0.866986 1.100738 0.429246 0.071 Uiso 0.365(10) 1 calc R U P B 2
H62D H 0.797743 1.002315 0.407878 0.071 Uiso 0.365(10) 1 calc R U P B 2
N1 N 0.78691(10) 0.4158(2) 0.42918(10) 0.0191(4) Uani 1 1 d . . . . .
C11 C 0.60282(13) 0.6636(3) 0.39399(12) 0.0226(5) Uani 1 1 d . . . . .
C12 C 0.66753(15) 0.7636(3) 0.39986(14) 0.0283(6) Uani 1 1 d . . . . .
H12A H 0.699552 0.742929 0.438848 0.042 Uiso 1 1 calc R U . . .
H12B H 0.653062 0.867182 0.398957 0.042 Uiso 1 1 calc R U . . .
H12C H 0.691127 0.744313 0.365514 0.042 Uiso 1 1 calc R U . . .
C13 C 0.56617(15) 0.7015(3) 0.44716(13) 0.0269(6) Uani 1 1 d . . . . .
H13A H 0.523016 0.644113 0.443037 0.040 Uiso 1 1 calc R U . . .
H13B H 0.555060 0.806938 0.446010 0.040 Uiso 1 1 calc R U . . .
H13C H 0.596993 0.677577 0.486414 0.040 Uiso 1 1 calc R U . . .
C14 C 0.55393(15) 0.6948(4) 0.33226(13) 0.0316(6) Uani 1 1 d . . . . .
H14A H 0.575934 0.661602 0.298529 0.047 Uiso 1 1 calc R U . . .
H14B H 0.544708 0.800932 0.328258 0.047 Uiso 1 1 calc R U . . .
H14C H 0.509902 0.641825 0.330525 0.047 Uiso 1 1 calc R U . . .
C21 C 0.56706(13) 0.3291(3) 0.38004(11) 0.0206(5) Uani 1 1 d . . . . .
C22 C 0.60288(15) 0.1799(3) 0.39756(13) 0.0274(6) Uani 1 1 d . . . . .
H22A H 0.641428 0.167392 0.375648 0.041 Uiso 1 1 calc R U . . .
H22B H 0.568997 0.100121 0.386141 0.041 Uiso 1 1 calc R U . . .
H22C H 0.621030 0.177118 0.442049 0.041 Uiso 1 1 calc R U . . .
C23 C 0.51016(14) 0.3516(3) 0.41742(13) 0.0281(6) Uani 1 1 d . . . . .
H23A H 0.531586 0.363199 0.461029 0.042 Uiso 1 1 calc R U . . .
H23B H 0.479078 0.265859 0.412345 0.042 Uiso 1 1 calc R U . . .
H23C H 0.483269 0.440347 0.402916 0.042 Uiso 1 1 calc R U . . .
C24 C 0.53471(15) 0.3242(4) 0.31069(12) 0.0310(6) Uani 1 1 d . . . . .
H24A H 0.509317 0.416122 0.298629 0.047 Uiso 1 1 calc R U . . .
H24B H 0.502444 0.240660 0.302318 0.047 Uiso 1 1 calc R U . . .
H24C H 0.571811 0.312724 0.287056 0.047 Uiso 1 1 calc R U . . .
C51 C 0.8899(2) 0.9133(6) 0.6958(2) 0.0659(14) Uani 1 1 d . . . . .
H51A H 0.874231 0.909635 0.735677 0.079 Uiso 1 1 calc R U . . .
H51B H 0.859879 0.983605 0.668399 0.079 Uiso 1 1 calc R U . . .
C52 C 0.9646(2) 0.9602(5) 0.7054(2) 0.0562(10) Uani 1 1 d . . . . .
H52A H 0.968690 1.068493 0.701862 0.067 Uiso 1 1 calc R U . . .
H52B H 0.990886 0.927987 0.746069 0.067 Uiso 1 1 calc R U . . .
C53 C 0.9894(2) 0.8837(5) 0.6548(2) 0.0638(12) Uani 1 1 d . . . . .
H53A H 1.040257 0.865375 0.665580 0.077 Uiso 1 1 calc R U . . .
H53B H 0.978786 0.941681 0.616260 0.077 Uiso 1 1 calc R U . . .
C54 C 0.94927(19) 0.7417(5) 0.6487(3) 0.0677(14) Uani 1 1 d . . . . .
H54A H 0.939645 0.707971 0.605316 0.081 Uiso 1 1 calc R U . . .
H54B H 0.976094 0.664064 0.674519 0.081 Uiso 1 1 calc R U . . .
C101 C 0.69152(13) 0.4536(3) 0.34466(12) 0.0237(5) Uani 1 1 d . . . . .
H101 H 0.672496 0.458297 0.301810 0.028 Uiso 1 1 calc R U . . .
C102 C 0.76175(13) 0.4340(3) 0.36638(12) 0.0225(5) Uani 1 1 d . . . . .
C103 C 0.81318(15) 0.4340(4) 0.32795(14) 0.0310(6) Uani 1 1 d . . . . .
H103 H 0.798642 0.444163 0.284641 0.037 Uiso 1 1 calc R U . . .
C104 C 0.88213(15) 0.4197(4) 0.35260(15) 0.0351(7) Uani 1 1 d . . . . .
H104 H 0.915174 0.422830 0.326396 0.042 Uiso 1 1 calc R U . . .
C105 C 0.90542(14) 0.4002(3) 0.41638(15) 0.0293(6) Uani 1 1 d . . . . .
H105 H 0.953682 0.389013 0.433358 0.035 Uiso 1 1 calc R U . . .
C106 C 0.85663(13) 0.3978(3) 0.45371(13) 0.0205(5) Uani 1 1 d . . . . .
C107 C 0.87125(13) 0.3786(3) 0.52107(13) 0.0214(5) Uani 1 1 d . . . . .
C108 C 0.93804(14) 0.3554(3) 0.55585(14) 0.0294(6) Uani 1 1 d . . . . .
H108 H 0.977113 0.354303 0.536247 0.035 Uiso 1 1 calc R U . . .
C109 C 0.94752(15) 0.3339(4) 0.61871(15) 0.0361(7) Uani 1 1 d . . . . .
H109 H 0.993019 0.317866 0.642286 0.043 Uiso 1 1 calc R U . . .
C110 C 0.89015(15) 0.3358(3) 0.64744(14) 0.0315(6) Uani 1 1 d . . . . .
H110 H 0.896639 0.320687 0.690628 0.038 Uiso 1 1 calc R U . . .
C111 C 0.82333(14) 0.3597(3) 0.61306(13) 0.0241(5) Uani 1 1 d . . . . .
H111 H 0.784733 0.360010 0.633262 0.029 Uiso 1 1 calc R U . . .
C112 C 0.81187(12) 0.3831(3) 0.54953(12) 0.0194(5) Uani 1 1 d . . . . .

loop_
_atom_site_aniso_label
_atom_site_aniso_U_11
_atom_site_aniso_U_22
_atom_site_aniso_U_33
_atom_site_aniso_U_23
_atom_site_aniso_U_13
_atom_site_aniso_U_12
Pt1 0.01168(4) 0.01727(4) 0.01756(4) 0.00034(4) 0.00522(3) 0.00207(4)
K1 0.0236(3) 0.0201(2) 0.0300(3) -0.0010(2) 0.0100(2) 0.0021(2)
Cl1 0.0173(2) 0.0276(3) 0.0180(2) 0.0000(2) 0.0069(2) 0.0021(2)
P1 0.0146(3) 0.0219(3) 0.0157(3) 0.0017(2) 0.0067(2) 0.0027(2)
O3 0.0306(11) 0.0478(13) 0.0276(10) 0.0035(10) 0.0064(9) 0.0015(10)
C31 0.0476(19) 0.075(3) 0.0375(18) 0.0151(19) 0.0067(16) 0.0095(18)
C32 0.106(4) 0.057(3) 0.079(5) 0.027(4) 0.054(3) 0.024(3)
C33 0.103(4) 0.076(3) 0.037(3) -0.008(3) 0.031(3) -0.047(3)
C34 0.0355(16) 0.073(2) 0.0337(16) -0.0090(16) 0.0158(14) -0.0042(17)
C32' 0.075(6) 0.046(6) 0.040(7) -0.005(5) 0.037(5) 0.015(5)
C33' 0.073(5) 0.066(6) 0.043(8) -0.013(5) 0.034(5) -0.013(6)
O4 0.0421(12) 0.0299(11) 0.0297(10) -0.0015(8) 0.0059(9) 0.0161(9)
C41 0.0430(18) 0.0357(16) 0.0329(16) -0.0104(13) 0.0087(14) 0.0028(14)
C42 0.0374(17) 0.050(2) 0.060(2) -0.0121(18) 0.0240(17) -0.0005(16)
C43 0.0266(14) 0.0327(17) 0.059(2) 0.0052(15) 0.0042(14) -0.0005(13)
C44 0.0359(16) 0.0258(13) 0.0348(15) 0.0034(12) 0.0068(13) 0.0100(12)
O5 0.0260(11) 0.076(2) 0.0660(17) -0.0276(15) 0.0137(11) 0.0006(12)
O6 0.0561(15) 0.0255(11) 0.0787(18) 0.0125(12) 0.0441(14) 0.0032(11)
C61 0.067(2) 0.0253(15) 0.062(2) -0.0034(15) 0.0393(19) -0.0020(16)
C62 0.087(5) 0.033(3) 0.077(5) -0.012(3) 0.060(4) -0.017(3)
C63 0.087(3) 0.0425(19) 0.051(2) 0.0015(17) 0.032(2) 0.020(2)
C64 0.067(3) 0.0268(17) 0.122(4) 0.008(2) 0.061(3) 0.0099(18)
C62' 0.100(8) 0.032(5) 0.052(5) 0.010(4) 0.031(5) 0.016(5)
N1 0.0149(9) 0.0198(10) 0.0247(10) 0.0030(8) 0.0094(8) 0.0018(8)
C11 0.0218(12) 0.0250(12) 0.0224(12) 0.0058(10) 0.0075(10) 0.0045(10)
C12 0.0290(14) 0.0222(13) 0.0346(14) 0.0063(11) 0.0087(12) 0.0034(11)
C13 0.0275(13) 0.0263(13) 0.0300(13) 0.0027(11) 0.0129(11) 0.0093(11)
C14 0.0290(14) 0.0372(16) 0.0280(14) 0.0106(12) 0.0041(12) 0.0100(12)
C21 0.0175(11) 0.0278(13) 0.0168(10) -0.0022(9) 0.0037(9) 0.0010(10)
C22 0.0269(13) 0.0249(13) 0.0295(14) -0.0030(11) 0.0032(11) -0.0009(11)
C23 0.0196(12) 0.0379(16) 0.0286(13) -0.0041(12) 0.0092(11) -0.0054(11)
C24 0.0265(14) 0.0445(17) 0.0206(12) -0.0054(12) 0.0011(11) 0.0001(13)
C51 0.039(2) 0.092(4) 0.066(3) -0.041(3) 0.0085(19) 0.015(2)
C52 0.049(2) 0.053(2) 0.062(3) -0.011(2) -0.0010(19) 0.0093(19)
C53 0.056(2) 0.066(3) 0.077(3) 0.000(2) 0.033(2) -0.004(2)
C54 0.0280(17) 0.071(3) 0.108(4) -0.034(3) 0.022(2) 0.0051(19)
C101 0.0210(12) 0.0336(15) 0.0189(11) 0.0029(10) 0.0099(9) 0.0049(10)
C102 0.0217(11) 0.0244(12) 0.0249(11) 0.0022(10) 0.0134(10) 0.0022(10)
C103 0.0270(13) 0.0416(16) 0.0299(13) 0.0067(13) 0.0188(11) 0.0064(13)
C104 0.0268(13) 0.0438(17) 0.0414(16) 0.0073(15) 0.0229(13) 0.0061(13)
C105 0.0169(11) 0.0305(15) 0.0446(16) 0.0035(12) 0.0161(11) 0.0038(10)
C106 0.0160(10) 0.0137(11) 0.0337(13) -0.0007(9) 0.0096(10) 0.0021(8)
C107 0.0152(11) 0.0169(10) 0.0322(13) -0.0042(10) 0.0051(10) 0.0012(9)
C108 0.0160(12) 0.0300(15) 0.0412(16) -0.0094(13) 0.0031(11) 0.0015(11)
C109 0.0173(12) 0.0442(18) 0.0421(17) -0.0089(14) -0.0055(12) 0.0059(12)
C110 0.0268(14) 0.0352(16) 0.0289(14) -0.0064(12) -0.0035(12) 0.0065(12)
C111 0.0197(12) 0.0234(13) 0.0284(13) -0.0027(10) 0.0026(10) 0.0032(10)
C112 0.0148(10) 0.0156(10) 0.0269(12) -0.0008(9) 0.0015(9) 0.0011(9)

loop_
_atom_type_symbol
_atom_type_description
_atom_type_scat_dispersion_real
_atom_type_scat_dispersion_imag
_atom_type_scat_source
C C 0.0033 0.0016 'International Tables Vol C Tables 4.2.6.8 and 6.1.1.4'
H H 0.0000 0.0000 'International Tables Vol C Tables 4.2.6.8 and 6.1.1.4'
Cl Cl 0.1484 0.1585 'International Tables Vol C Tables 4.2.6.8 and 6.1.1.4'
K K 0.2009 0.2494 'International Tables Vol C Tables 4.2.6.8 and 6.1.1.4'
N N 0.0061 0.0033 'International Tables Vol C Tables 4.2.6.8 and 6.1.1.4'
O O 0.0106 0.0060 'International Tables Vol C Tables 4.2.6.8 and 6.1.1.4'
P P 0.1023 0.0942 'International Tables Vol C Tables 4.2.6.8 and 6.1.1.4'
Pt Pt -1.7033 8.3905 'International Tables Vol C Tables 4.2.6.8 and 6.1.1.4'

loop_
_geom_angle_atom_site_label_1
_geom_angle_atom_site_label_2
_geom_angle_atom_site_label_3
_geom_angle
_geom_angle_site_symmetry_1
_geom_angle_site_symmetry_3
_geom_angle_publ_flag
N1 Pt1 C112 81.34(9) . . ?
N1 Pt1 P1 83.93(6) . . ?
C112 Pt1 P1 165.26(7) . . ?
N1 Pt1 Cl1 175.53(6) . . ?
C112 Pt1 Cl1 94.58(7) . . ?
P1 Pt1 Cl1 100.13(2) . . ?
N1 Pt1 K1 111.82(6) . . ?
C112 Pt1 K1 66.27(7) . . ?
P1 Pt1 K1 119.658(19) . . ?
Cl1 Pt1 K1 64.569(18) . . ?
O4 K1 O5 93.60(8) . . ?
O4 K1 O3 80.21(7) . . ?
O5 K1 O3 76.72(8) . . ?
O4 K1 O6 84.27(7) . . ?
O5 K1 O6 79.94(9) . . ?
O3 K1 O6 150.94(8) . . ?
O4 K1 C112 166.61(7) . . ?
O5 K1 C112 98.91(8) . . ?
O3 K1 C112 107.25(7) . . ?
O6 K1 C112 93.18(7) . . ?
O4 K1 Cl1 110.59(6) . . ?
O5 K1 Cl1 144.19(8) . . ?
O3 K1 Cl1 81.72(5) . . ?
O6 K1 Cl1 126.95(7) . . ?
C112 K1 Cl1 60.81(5) . . ?
O4 K1 C111 163.36(7) . . ?
O5 K1 C111 85.71(8) . . ?
O3 K1 C111 83.46(7) . . ?
O6 K1 C111 111.89(7) . . ?
C112 K1 C111 25.14(7) . . ?
Cl1 K1 C111 63.52(5) . . ?
O4 K1 Pt1 130.68(5) . . ?
O5 K1 Pt1 133.38(6) . . ?
O3 K1 Pt1 119.05(5) . . ?
O6 K1 Pt1 89.63(6) . . ?
C112 K1 Pt1 35.99(5) . . ?
Cl1 K1 Pt1 41.438(12) . . ?
C111 K1 Pt1 56.34(5) . . ?
Pt1 Cl1 K1 73.993(18) . . ?
C101 P1 C21 106.82(12) . . ?
C101 P1 C11 106.56(12) . . ?
C21 P1 C11 111.80(12) . . ?
C101 P1 Pt1 98.97(9) . . ?
C21 P1 Pt1 116.41(8) . . ?
C11 P1 Pt1 114.63(9) . . ?
C31 O3 C34 106.6(3) . . ?
C31 O3 K1 128.8(2) . . ?
C34 O3 K1 117.82(18) . . ?
O3 C31 C32' 109.8(5) . . ?
O3 C31 C32 104.4(4) . . ?
O3 C31 H31A 110.9 . . ?
C32 C31 H31A 110.9 . . ?
O3 C31 H31B 110.9 . . ?
C32 C31 H31B 110.9 . . ?
H31A C31 H31B 108.9 . . ?
O3 C31 H31C 109.7 . . ?
C32' C31 H31C 109.7 . . ?
O3 C31 H31D 109.7 . . ?
C32' C31 H31D 109.7 . . ?
H31C C31 H31D 108.2 . . ?
C33 C32 C31 104.9(4) . . ?
C33 C32 H32A 110.8 . . ?
C31 C32 H32A 110.8 . . ?
C33 C32 H32B 110.8 . . ?
C31 C32 H32B 110.8 . . ?
H32A C32 H32B 108.8 . . ?
C32 C33 C34 104.4(4) . . ?
C32 C33 H33A 110.9 . . ?
C34 C33 H33A 110.9 . . ?
C32 C33 H33B 110.9 . . ?
C34 C33 H33B 110.9 . . ?
H33A C33 H33B 108.9 . . ?
O3 C34 C33' 107.8(6) . . ?
O3 C34 C33 104.4(4) . . ?
O3 C34 H34A 110.9 . . ?
C33 C34 H34A 110.9 . . ?
O3 C34 H34B 110.9 . . ?
C33 C34 H34B 110.9 . . ?
H34A C34 H34B 108.9 . . ?
O3 C34 H34C 110.1 . . ?
C33' C34 H34C 110.1 . . ?
O3 C34 H34D 110.1 . . ?
C33' C34 H34D 110.1 . . ?
H34C C34 H34D 108.5 . . ?
C31 C32' C33' 104.3(6) . . ?
C31 C32' H32C 110.9 . . ?
C33' C32' H32C 110.9 . . ?
C31 C32' H32D 110.9 . . ?
C33' C32' H32D 110.9 . . ?
H32C C32' H32D 108.9 . . ?
C34 C33' C32' 104.0(6) . . ?
C34 C33' H33C 111.0 . . ?
C32' C33' H33C 111.0 . . ?
C34 C33' H33D 111.0 . . ?
C32' C33' H33D 111.0 . . ?
H33C C33' H33D 109.0 . . ?
C41 O4 C44 105.0(2) . . ?
C41 O4 K1 133.54(18) . . ?
C44 O4 K1 119.99(16) . . ?
O4 C41 C42 105.1(2) . . ?
O4 C41 H41A 110.7 . . ?
C42 C41 H41A 110.7 . . ?
O4 C41 H41B 110.7 . . ?
C42 C41 H41B 110.7 . . ?
H41A C41 H41B 108.8 . . ?
C43 C42 C41 104.5(2) . . ?
C43 C42 H42A 110.9 . . ?
C41 C42 H42A 110.9 . . ?
C43 C42 H42B 110.9 . . ?
C41 C42 H42B 110.9 . . ?
H42A C42 H42B 108.9 . . ?
C44 C43 C42 103.8(2) . . ?
C44 C43 H43A 111.0 . . ?
C42 C43 H43A 111.0 . . ?
C44 C43 H43B 111.0 . . ?
C42 C43 H43B 111.0 . . ?
H43A C43 H43B 109.0 . . ?
O4 C44 C43 105.3(2) . . ?
O4 C44 H44A 110.7 . . ?
C43 C44 H44A 110.7 . . ?
O4 C44 H44B 110.7 . . ?
C43 C44 H44B 110.7 . . ?
H44A C44 H44B 108.8 . . ?
C51 O5 C54 109.1(3) . . ?
C51 O5 K1 117.7(2) . . ?
C54 O5 K1 118.2(2) . . ?
C61 O6 C64 108.2(3) . . ?
C61 O6 K1 131.84(19) . . ?
C64 O6 K1 120.0(2) . . ?
O6 C61 C62' 103.7(4) . . ?
O6 C61 C62 104.6(3) . . ?
O6 C61 H61A 110.8 . . ?
C62 C61 H61A 110.8 . . ?
O6 C61 H61B 110.8 . . ?
C62 C61 H61B 110.8 . . ?
H61A C61 H61B 108.9 . . ?
O6 C61 H61C 111.0 . . ?
C62' C61 H61C 111.0 . . ?
O6 C61 H61D 111.0 . . ?
C62' C61 H61D 111.0 . . ?
H61C C61 H61D 109.0 . . ?
C61 C62 C63 101.6(4) . . ?
C61 C62 H62A 111.5 . . ?
C63 C62 H62A 111.5 . . ?
C61 C62 H62B 111.5 . . ?
C63 C62 H62B 111.5 . . ?
H62A C62 H62B 109.3 . . ?
C64 C63 C62' 102.9(5) . . ?
C64 C63 C62 101.8(4) . . ?
C64 C63 H63A 111.4 . . ?
C62 C63 H63A 111.4 . . ?
C64 C63 H63B 111.4 . . ?
C62 C63 H63B 111.4 . . ?
H63A C63 H63B 109.3 . . ?
C64 C63 H63C 111.2 . . ?
C62' C63 H63C 111.2 . . ?
C64 C63 H63D 111.2 . . ?
C62' C63 H63D 111.2 . . ?
H63C C63 H63D 109.1 . . ?
O6 C64 C63 108.3(3) . . ?
O6 C64 H64A 110.0 . . ?
C63 C64 H64A 110.0 . . ?
O6 C64 H64B 110.0 . . ?
C63 C64 H64B 110.0 . . ?
H64A C64 H64B 108.4 . . ?
C61 C62' C63 103.0(5) . . ?
C61 C62' H62C 111.2 . . ?
C63 C62' H62C 111.2 . . ?
C61 C62' H62D 111.2 . . ?
C63 C62' H62D 111.2 . . ?
H62C C62' H62D 109.1 . . ?
C106 N1 C102 122.5(2) . . ?
C106 N1 Pt1 117.30(17) . . ?
C102 N1 Pt1 120.12(16) . . ?
C14 C11 C13 109.9(2) . . ?
C14 C11 C12 108.9(2) . . ?
C13 C11 C12 107.7(2) . . ?
C14 C11 P1 113.1(2) . . ?
C13 C11 P1 111.95(18) . . ?
C12 C11 P1 104.98(17) . . ?
C11 C12 H12A 109.5 . . ?
C11 C12 H12B 109.5 . . ?
H12A C12 H12B 109.5 . . ?
C11 C12 H12C 109.5 . . ?
H12A C12 H12C 109.5 . . ?
H12B C12 H12C 109.5 . . ?
C11 C13 H13A 109.5 . . ?
C11 C13 H13B 109.5 . . ?
H13A C13 H13B 109.5 . . ?
C11 C13 H13C 109.5 . . ?
H13A C13 H13C 109.5 . . ?
H13B C13 H13C 109.5 . . ?
C11 C14 H14A 109.5 . . ?
C11 C14 H14B 109.5 . . ?
H14A C14 H14B 109.5 . . ?
C11 C14 H14C 109.5 . . ?
H14A C14 H14C 109.5 . . ?
H14B C14 H14C 109.5 . . ?
C23 C21 C22 109.0(2) . . ?
C23 C21 C24 110.2(2) . . ?
C22 C21 C24 107.6(2) . . ?
C23 C21 P1 111.48(18) . . ?
C22 C21 P1 104.96(17) . . ?
C24 C21 P1 113.35(19) . . ?
C21 C22 H22A 109.5 . . ?
C21 C22 H22B 109.5 . . ?
H22A C22 H22B 109.5 . . ?
C21 C22 H22C 109.5 . . ?
H22A C22 H22C 109.5 . . ?
H22B C22 H22C 109.5 . . ?
C21 C23 H23A 109.5 . . ?
C21 C23 H23B 109.5 . . ?
H23A C23 H23B 109.5 . . ?
C21 C23 H23C 109.5 . . ?
H23A C23 H23C 109.5 . . ?
H23B C23 H23C 109.5 . . ?
C21 C24 H24A 109.5 . . ?
C21 C24 H24B 109.5 . . ?
H24A C24 H24B 109.5 . . ?
C21 C24 H24C 109.5 . . ?
H24A C24 H24C 109.5 . . ?
H24B C24 H24C 109.5 . . ?
O5 C51 C52 106.7(3) . . ?
O5 C51 H51A 110.4 . . ?
C52 C51 H51A 110.4 . . ?
O5 C51 H51B 110.4 . . ?
C52 C51 H51B 110.4 . . ?
H51A C51 H51B 108.6 . . ?
C53 C52 C51 102.5(3) . . ?
C53 C52 H52A 111.3 . . ?
C51 C52 H52A 111.3 . . ?
C53 C52 H52B 111.3 . . ?
C51 C52 H52B 111.3 . . ?
H52A C52 H52B 109.2 . . ?
C52 C53 C54 103.2(4) . . ?
C52 C53 H53A 111.1 . . ?
C54 C53 H53A 111.1 . . ?
C52 C53 H53B 111.1 . . ?
C54 C53 H53B 111.1 . . ?
H53A C53 H53B 109.1 . . ?
O5 C54 C53 106.4(3) . . ?
O5 C54 H54A 110.5 . . ?
C53 C54 H54A 110.5 . . ?
O5 C54 H54B 110.5 . . ?
C53 C54 H54B 110.5 . . ?
H54A C54 H54B 108.6 . . ?
C102 C101 P1 116.9(2) . . ?
C102 C101 H101 121.6 . . ?
P1 C101 H101 121.6 . . ?
C101 C102 N1 119.9(2) . . ?
C101 C102 C103 124.0(2) . . ?
N1 C102 C103 116.1(2) . . ?
C104 C103 C102 121.1(3) . . ?
C104 C103 H103 119.5 . . ?
C102 C103 H103 119.5 . . ?
C103 C104 C105 121.0(2) . . ?
C103 C104 H104 119.5 . . ?
C105 C104 H104 119.5 . . ?
C106 C105 C104 118.6(3) . . ?
C106 C105 H105 120.7 . . ?
C104 C105 H105 120.7 . . ?
N1 C106 C105 120.7(3) . . ?
N1 C106 C107 113.2(2) . . ?
C105 C106 C107 126.1(2) . . ?
C108 C107 C112 121.0(3) . . ?
C108 C107 C106 123.4(2) . . ?
C112 C107 C106 115.6(2) . . ?
C109 C108 C107 120.2(3) . . ?
C109 C108 H108 119.9 . . ?
C107 C108 H108 119.9 . . ?
C108 C109 C110 119.8(3) . . ?
C108 C109 H109 120.1 . . ?
C110 C109 H109 120.1 . . ?
C111 C110 C109 120.3(3) . . ?
C111 C110 H110 119.9 . . ?
C109 C110 H110 119.9 . . ?
C110 C111 C112 121.4(3) . . ?
C110 C111 K1 118.73(19) . . ?
C112 C111 K1 75.26(15) . . ?
C110 C111 H111 119.3 . . ?
C112 C111 H111 119.3 . . ?
K1 C111 H111 76.6 . . ?
C111 C112 C107 117.2(2) . . ?
C111 C112 Pt1 130.34(19) . . ?
C107 C112 Pt1 112.42(18) . . ?
C111 C112 K1 79.60(15) . . ?
C107 C112 K1 117.95(17) . . ?
Pt1 C112 K1 77.73(7) . . ?

loop_
_geom_bond_atom_site_label_1
_geom_bond_atom_site_label_2
_geom_bond_distance
_geom_bond_site_symmetry_2
_geom_bond_publ_flag
Pt1 N1 1.9954(19) . ?
Pt1 C112 2.041(2) . ?
Pt1 P1 2.3148(6) . ?
Pt1 Cl1 2.3372(5) . ?
Pt1 K1 3.3946(6) . ?
K1 O4 2.642(2) . ?
K1 O5 2.682(3) . ?
K1 O3 2.700(2) . ?
K1 O6 2.747(2) . ?
K1 C112 3.180(3) . ?
K1 Cl1 3.1893(8) . ?
K1 C111 3.234(3) . ?
P1 C101 1.767(2) . ?
P1 C21 1.876(3) . ?
P1 C11 1.885(3) . ?
O3 C31 1.413(4) . ?
O3 C34 1.419(4) . ?
C31 C32' 1.507(7) . ?
C31 C32 1.523(6) . ?
C31 H31A 0.9900 . ?
C31 H31B 0.9900 . ?
C31 H31C 0.9900 . ?
C31 H31D 0.9900 . ?
C32 C33 1.502(7) . ?
C32 H32A 0.9900 . ?
C32 H32B 0.9900 . ?
C33 C34 1.509(6) . ?
C33 H33A 0.9900 . ?
C33 H33B 0.9900 . ?
C34 C33' 1.506(8) . ?
C34 H34A 0.9900 . ?
C34 H34B 0.9900 . ?
C34 H34C 0.9900 . ?
C34 H34D 0.9900 . ?
C32' C33' 1.511(9) . ?
C32' H32C 0.9900 . ?
C32' H32D 0.9900 . ?
C33' H33C 0.9900 . ?
C33' H33D 0.9900 . ?
O4 C41 1.423(3) . ?
O4 C44 1.433(3) . ?
C41 C42 1.528(4) . ?
C41 H41A 0.9900 . ?
C41 H41B 0.9900 . ?
C42 C43 1.522(5) . ?
C42 H42A 0.9900 . ?
C42 H42B 0.9900 . ?
C43 C44 1.515(4) . ?
C43 H43A 0.9900 . ?
C43 H43B 0.9900 . ?
C44 H44A 0.9900 . ?
C44 H44B 0.9900 . ?
O5 C51 1.418(5) . ?
O5 C54 1.419(4) . ?
O6 C61 1.414(4) . ?
O6 C64 1.437(5) . ?
C61 C62' 1.490(7) . ?
C61 C62 1.506(5) . ?
C61 H61A 0.9900 . ?
C61 H61B 0.9900 . ?
C61 H61C 0.9900 . ?
C61 H61D 0.9900 . ?
C62 C63 1.509(6) . ?
C62 H62A 0.9900 . ?
C62 H62B 0.9900 . ?
C63 C64 1.451(6) . ?
C63 C62' 1.495(7) . ?
C63 H63A 0.9900 . ?
C63 H63B 0.9900 . ?
C63 H63C 0.9900 . ?
C63 H63D 0.9900 . ?
C64 H64A 0.9900 . ?
C64 H64B 0.9900 . ?
C62' H62C 0.9900 . ?
C62' H62D 0.9900 . ?
N1 C106 1.374(3) . ?
N1 C102 1.391(3) . ?
C11 C14 1.533(4) . ?
C11 C13 1.533(4) . ?
C11 C12 1.541(4) . ?
C12 H12A 0.9800 . ?
C12 H12B 0.9800 . ?
C12 H12C 0.9800 . ?
C13 H13A 0.9800 . ?
C13 H13B 0.9800 . ?
C13 H13C 0.9800 . ?
C14 H14A 0.9800 . ?
C14 H14B 0.9800 . ?
C14 H14C 0.9800 . ?
C21 C23 1.525(3) . ?
C21 C22 1.538(4) . ?
C21 C24 1.543(4) . ?
C22 H22A 0.9800 . ?
C22 H22B 0.9800 . ?
C22 H22C 0.9800 . ?
C23 H23A 0.9800 . ?
C23 H23B 0.9800 . ?
C23 H23C 0.9800 . ?
C24 H24A 0.9800 . ?
C24 H24B 0.9800 . ?
C24 H24C 0.9800 . ?
C51 C52 1.496(6) . ?
C51 H51A 0.9900 . ?
C51 H51B 0.9900 . ?
C52 C53 1.477(6) . ?
C52 H52A 0.9900 . ?
C52 H52B 0.9900 . ?
C53 C54 1.500(6) . ?
C53 H53A 0.9900 . ?
C53 H53B 0.9900 . ?
C54 H54A 0.9900 . ?
C54 H54B 0.9900 . ?
C101 C102 1.374(4) . ?
C101 H101 0.9500 . ?
C102 C103 1.440(3) . ?
C103 C104 1.357(4) . ?
C103 H103 0.9500 . ?
C104 C105 1.408(4) . ?
C104 H104 0.9500 . ?
C105 C106 1.380(3) . ?
C105 H105 0.9500 . ?
C106 C107 1.473(4) . ?
C107 C108 1.396(4) . ?
C107 C112 1.426(3) . ?
C108 C109 1.382(4) . ?
C108 H108 0.9500 . ?
C109 C110 1.394(4) . ?
C109 H109 0.9500 . ?
C110 C111 1.394(4) . ?
C110 H110 0.9500 . ?
C111 C112 1.397(4) . ?
C111 H111 0.9500 . ?

loop_
_geom_torsion_atom_site_label_1
_geom_torsion_atom_site_label_2
_geom_torsion_atom_site_label_3
_geom_torsion_atom_site_label_4
_geom_torsion
_geom_torsion_site_symmetry_1
_geom_torsion_site_symmetry_2
_geom_torsion_site_symmetry_3
_geom_torsion_site_symmetry_4
_geom_torsion_publ_flag
C34 O3 C31 C32' 19.7(11) . . . . ?
K1 O3 C31 C32' -130.0(11) . . . . ?
C34 O3 C31 C32 37.2(7) . . . . ?
K1 O3 C31 C32 -112.5(7) . . . . ?
O3 C31 C32 C33 -19.7(9) . . . . ?
C31 C32 C33 C34 -3.6(8) . . . . ?
C31 O3 C34 C33' -28.2(14) . . . . ?
K1 O3 C34 C33' 125.4(14) . . . . ?
C31 O3 C34 C33 -39.8(6) . . . . ?
K1 O3 C34 C33 113.8(5) . . . . ?
C32 C33 C34 O3 25.6(6) . . . . ?
O3 C31 C32' C33' -3.6(17) . . . . ?
O3 C34 C33' C32' 25(2) . . . . ?
C31 C32' C33' C34 -13(2) . . . . ?
C44 O4 C41 C42 38.7(3) . . . . ?
K1 O4 C41 C42 -126.7(3) . . . . ?
O4 C41 C42 C43 -21.6(4) . . . . ?
C41 C42 C43 C44 -2.4(4) . . . . ?
C41 O4 C44 C43 -40.6(3) . . . . ?
K1 O4 C44 C43 127.2(2) . . . . ?
C42 C43 C44 O4 25.6(3) . . . . ?
C64 O6 C61 C62' 26.0(7) . . . . ?
K1 O6 C61 C62' -155.4(6) . . . . ?
C64 O6 C61 C62 -20.1(6) . . . . ?
K1 O6 C61 C62 158.5(4) . . . . ?
O6 C61 C62 C63 36.1(6) . . . . ?
C61 C62 C63 C64 -37.9(6) . . . . ?
C61 O6 C64 C63 -4.7(5) . . . . ?
K1 O6 C64 C63 176.5(3) . . . . ?
C62' C63 C64 O6 -18.4(7) . . . . ?
C62 C63 C64 O6 27.2(6) . . . . ?
O6 C61 C62' C63 -36.9(10) . . . . ?
C64 C63 C62' C61 33.5(10) . . . . ?
C101 P1 C11 C14 65.3(2) . . . . ?
C21 P1 C11 C14 -51.1(2) . . . . ?
Pt1 P1 C11 C14 173.65(16) . . . . ?
C101 P1 C11 C13 -169.9(2) . . . . ?
C21 P1 C11 C13 73.8(2) . . . . ?
Pt1 P1 C11 C13 -61.5(2) . . . . ?
C101 P1 C11 C12 -53.4(2) . . . . ?
C21 P1 C11 C12 -169.73(17) . . . . ?
Pt1 P1 C11 C12 55.01(18) . . . . ?
C101 P1 C21 C23 -169.35(19) . . . . ?
C11 P1 C21 C23 -53.1(2) . . . . ?
Pt1 P1 C21 C23 81.3(2) . . . . ?
C101 P1 C21 C22 72.81(19) . . . . ?
C11 P1 C21 C22 -170.98(16) . . . . ?
Pt1 P1 C21 C22 -36.57(18) . . . . ?
C101 P1 C21 C24 -44.4(2) . . . . ?
C11 P1 C21 C24 71.8(2) . . . . ?
Pt1 P1 C21 C24 -153.76(17) . . . . ?
C54 O5 C51 C52 -12.6(5) . . . . ?
K1 O5 C51 C52 -150.8(3) . . . . ?
O5 C51 C52 C53 29.7(5) . . . . ?
C51 C52 C53 C54 -34.3(5) . . . . ?
C51 O5 C54 C53 -9.6(5) . . . . ?
K1 O5 C54 C53 128.4(3) . . . . ?
C52 C53 C54 O5 27.9(5) . . . . ?
C21 P1 C101 C102 -126.5(2) . . . . ?
C11 P1 C101 C102 113.8(2) . . . . ?
Pt1 P1 C101 C102 -5.3(2) . . . . ?
P1 C101 C102 N1 5.2(4) . . . . ?
P1 C101 C102 C103 -173.4(2) . . . . ?
C106 N1 C102 C101 -179.0(2) . . . . ?
Pt1 N1 C102 C101 -1.8(3) . . . . ?
C106 N1 C102 C103 -0.4(4) . . . . ?
Pt1 N1 C102 C103 176.9(2) . . . . ?
C101 C102 C103 C104 177.4(3) . . . . ?
N1 C102 C103 C104 -1.2(4) . . . . ?
C102 C103 C104 C105 1.8(5) . . . . ?
C103 C104 C105 C106 -0.8(5) . . . . ?
C102 N1 C106 C105 1.4(4) . . . . ?
Pt1 N1 C106 C105 -175.99(19) . . . . ?
C102 N1 C106 C107 -179.3(2) . . . . ?
Pt1 N1 C106 C107 3.4(3) . . . . ?
C104 C105 C106 N1 -0.8(4) . . . . ?
C104 C105 C106 C107 180.0(3) . . . . ?
N1 C106 C107 C108 178.6(2) . . . . ?
C105 C106 C107 C108 -2.1(4) . . . . ?
N1 C106 C107 C112 -0.6(3) . . . . ?
C105 C106 C107 C112 178.7(3) . . . . ?
C112 C107 C108 C109 1.1(4) . . . . ?
C106 C107 C108 C109 -178.1(3) . . . . ?
C107 C108 C109 C110 -0.1(5) . . . . ?
C108 C109 C110 C111 -0.2(5) . . . . ?
C109 C110 C111 C112 -0.4(5) . . . . ?
C109 C110 C111 K1 -90.1(3) . . . . ?
C110 C111 C112 C107 1.3(4) . . . . ?
K1 C111 C112 C107 116.2(2) . . . . ?
C110 C111 C112 Pt1 -178.9(2) . . . . ?
K1 C111 C112 Pt1 -63.9(2) . . . . ?
C110 C111 C112 K1 -114.9(3) . . . . ?
C108 C107 C112 C111 -1.6(4) . . . . ?
C106 C107 C112 C111 177.6(2) . . . . ?
C108 C107 C112 Pt1 178.5(2) . . . . ?
C106 C107 C112 Pt1 -2.3(3) . . . . ?
C108 C107 C112 K1 90.9(3) . . . . ?
C106 C107 C112 K1 -89.9(2) . . . . ?
